data_2233769
loop_
_publ_author_name
'Zhang, Yan'
'Liu, Min'
'Ma, Jing-Jun'

_publ_section_title
;
 <i>N</i>'-(2-Hydroxy-4-methoxybenzylidene)-4-methylbenzohydrazide
;
_journal_coeditor_code CV5243
_journal_issue 3
_journal_name_full 'Acta Crystallographica Section E'
_journal_page_first o679
_journal_page_last o680
_journal_paper_doi 10.1107/S1600536812005156
_journal_volume 68
_journal_year 2012
_chemical_formula_iupac 'C16 H16 N2 O3'
_chemical_formula_moiety 'C16 H16 N2 O3'
_chemical_formula_sum 'C16 H16 N2 O3'
_chemical_formula_weight 284.31
_chemical_name_systematic
;
<i>N</i>'-(2-Hydroxy-4-methoxybenzylidene)-4-methylbenzohydrazide
;
_space_group_IT_number 13
_symmetry_cell_setting monoclinic
_symmetry_space_group_name_Hall '-P 2yc'
_symmetry_space_group_name_H-M 'P 1 2/c 1'
_atom_sites_solution_hydrogens geom
_atom_sites_solution_primary direct
_atom_sites_solution_secondary difmap
_audit_creation_method SHELXL97
_cell_angle_alpha 90.00
_cell_angle_beta 103.646(2)
_cell_angle_gamma 90.00
_cell_formula_units_Z 16
_cell_length_a 24.871(2)
_cell_length_b 10.2350(10)
_cell_length_c 23.855(2)
_cell_measurement_reflns_used 2886
_cell_measurement_temperature 298(2)
_cell_measurement_theta_max 24.5
_cell_measurement_theta_min 2.5
_cell_volume 5901.0(9)
_computing_cell_refinement 'SAINT (Bruker, 2007)'
_computing_data_collection 'SMART (Bruker, 2007)'
_computing_data_reduction 'SAINT (Bruker, 2007)'
_computing_molecular_graphics 'SHELXTL (Sheldrick, 2008)'
_computing_publication_material 'SHELXTL (Sheldrick, 2008)'
_computing_structure_refinement 'SHELXL (Sheldrick, 2008)'
_computing_structure_solution 'SHELXS (Sheldrick, 2008)'
_diffrn_ambient_temperature 298(2)
_diffrn_measured_fraction_theta_full 0.983
_diffrn_measured_fraction_theta_max 0.983
_diffrn_measurement_device_type 'Bruker SMART 1K CCD area-detector'
_diffrn_measurement_method '\w scan'
_diffrn_radiation_monochromator graphite
_diffrn_radiation_source 'fine-focus sealed tube'
_diffrn_radiation_type MoK\a
_diffrn_radiation_wavelength 0.71073
_diffrn_reflns_av_R_equivalents 0.0953
_diffrn_reflns_av_sigmaI/netI 0.1078
_diffrn_reflns_limit_h_max 31
_diffrn_reflns_limit_h_min -31
_diffrn_reflns_limit_k_max 12
_diffrn_reflns_limit_k_min -12
_diffrn_reflns_limit_l_max 28
_diffrn_reflns_limit_l_min -29
_diffrn_reflns_number 44105
_diffrn_reflns_theta_full 26.44
_diffrn_reflns_theta_max 26.44
_diffrn_reflns_theta_min 2.12
_exptl_absorpt_coefficient_mu 0.090
_exptl_absorpt_correction_T_max 0.9884
_exptl_absorpt_correction_T_min 0.9849
_exptl_absorpt_correction_type multi-scan
_exptl_absorpt_process_details '(SADABS; Sheldrick, 1996)'
_exptl_crystal_colour colorless
_exptl_crystal_density_diffrn 1.280
_exptl_crystal_density_method 'not measured'
_exptl_crystal_description block
_exptl_crystal_F_000 2400
_exptl_crystal_size_max 0.17
_exptl_crystal_size_mid 0.13
_exptl_crystal_size_min 0.13
_refine_diff_density_max 0.221
_refine_diff_density_min -0.215
_refine_ls_extinction_method none
_refine_ls_goodness_of_fit_ref 1.018
_refine_ls_hydrogen_treatment mixed
_refine_ls_matrix_type full
_refine_ls_number_parameters 780
_refine_ls_number_reflns 11954
_refine_ls_number_restraints 4
_refine_ls_restrained_S_all 1.018
_refine_ls_R_factor_all 0.1939
_refine_ls_R_factor_gt 0.0831
_refine_ls_shift/su_max 0.000
_refine_ls_shift/su_mean 0.000
_refine_ls_structure_factor_coef Fsqd
_refine_ls_weighting_details 'calc w=1/[\s^2^(Fo^2^)+(0.0563P)^2^+5.6542P] where P=(Fo^2^+2Fc^2^)/3'
_refine_ls_weighting_scheme calc
_refine_ls_wR_factor_gt 0.1708
_refine_ls_wR_factor_ref 0.2238
_reflns_number_gt 5160
_reflns_number_total 11954
_reflns_threshold_expression I>2\s(I)
_cod_data_source_file cv5243.cif
_cod_data_source_block I
_cod_original_sg_symbol_H-M 'P 2/c'
_cod_database_code 2233769
_cod_database_fobs_code 2233769

loop_
_symmetry_equiv_pos_as_xyz
'x, y, z'
'-x, y, -z+1/2'
'-x, -y, -z'
'x, -y, z-1/2'

loop_
_atom_site_type_symbol
_atom_site_label
_atom_site_fract_x
_atom_site_fract_y
_atom_site_fract_z
_atom_site_U_iso_or_equiv
_atom_site_adp_type
_atom_site_calc_flag
_atom_site_refinement_flags
_atom_site_occupancy
_atom_site_symmetry_multiplicity
N N1 0.92673(14) 0.1214(3) 0.79103(16) 0.0488(9) Uani d D 1 1
N N2 0.87322(13) 0.1356(3) 0.75857(14) 0.0466(9) Uani d . 1 1
N N3 0.61902(14) 0.8466(3) 0.73564(16) 0.0515(9) Uani d . 1 1
N N4 0.56628(15) 0.8716(3) 0.70371(17) 0.0541(10) Uani d D 1 1
N N5 0.45980(15) 0.3732(3) 0.81847(16) 0.0521(10) Uani d D 1 1
N N6 0.49060(14) 0.3495(3) 0.87357(15) 0.0481(9) Uani d . 1 1
N N7 0.95837(15) 0.6256(3) 0.83249(16) 0.0529(10) Uani d D 1 1
N N8 0.99390(14) 0.6439(3) 0.88623(15) 0.0503(9) Uani d . 1 1
O O1 0.63670(12) -0.0053(3) 0.59691(14) 0.0685(10) Uani d . 1 1
O O2 0.78167(12) 0.2598(3) 0.70625(15) 0.0654(9) Uani d . 1 1
H H2 0.8137 0.2531 0.7252 0.098 Uiso calc R 1 1
O O3 0.94118(12) 0.3387(3) 0.80046(13) 0.0619(9) Uani d . 1 1
O O4 0.64814(14) 0.3930(3) 1.12381(14) 0.0705(10) Uani d . 1 1
O O5 0.52907(14) 0.2048(3) 0.96401(14) 0.0703(10) Uani d . 1 1
H H5A 0.5131 0.2210 0.9306 0.105 Uiso calc R 1 1
O O6 0.45309(12) 0.1576(3) 0.79925(13) 0.0605(9) Uani d . 1 1
O O7 0.86137(14) 0.8658(3) 0.89380(16) 0.0833(11) Uani d . 1 1
O O8 0.70205(13) 0.6939(3) 0.77412(16) 0.0712(10) Uani d . 1 1
H H8 0.6706 0.7141 0.7568 0.107 Uiso calc R 1 1
O O9 0.54520(12) 0.6564(3) 0.70077(13) 0.0615(9) Uani d . 1 1
O O10 1.16779(14) 0.5194(3) 1.12424(13) 0.0752(10) Uani d . 1 1
O O11 1.04927(15) 0.7739(3) 0.97711(14) 0.0723(10) Uani d . 1 1
H H11 1.0252 0.7631 0.9474 0.108 Uiso calc R 1 1
O O12 0.95667(12) 0.8398(3) 0.80985(13) 0.0582(9) Uani d . 1 1
C C1 0.68810(16) 0.0131(4) 0.63184(19) 0.0489(11) Uani d . 1 1
C C2 0.70901(16) 0.1315(4) 0.65208(18) 0.0502(11) Uani d . 1 1
H H2A 0.6879 0.2068 0.6424 0.060 Uiso calc R 1 1
C C3 0.76194(16) 0.1390(4) 0.68715(17) 0.0437(10) Uani d . 1 1
C C4 0.79378(16) 0.0272(4) 0.70278(17) 0.0402(10) Uani d . 1 1
C C5 0.77056(17) -0.0912(4) 0.68186(19) 0.0545(12) Uani d . 1 1
H H5B 0.7909 -0.1674 0.6922 0.065 Uiso calc R 1 1
C C6 0.71847(18) -0.0997(4) 0.6463(2) 0.0560(12) Uani d . 1 1
H H6 0.7039 -0.1802 0.6322 0.067 Uiso calc R 1 1
C C7 0.60296(19) 0.1050(5) 0.5803(2) 0.0708(15) Uani d . 1 1
H H7A 0.5965 0.1474 0.6140 0.106 Uiso calc R 1 1
H H7B 0.5683 0.0783 0.5558 0.106 Uiso calc R 1 1
H H7C 0.6211 0.1646 0.5597 0.106 Uiso calc R 1 1
C C8 0.84853(16) 0.0293(4) 0.73875(18) 0.0469(11) Uani d . 1 1
H H8A 0.8670 -0.0495 0.7482 0.056 Uiso calc R 1 1
C C9 0.95849(17) 0.2261(4) 0.81013(17) 0.0454(11) Uani d . 1 1
C C10 1.01542(16) 0.1973(4) 0.84336(18) 0.0442(10) Uani d . 1 1
C C11 1.02782(17) 0.0892(4) 0.8785(2) 0.0575(13) Uani d . 1 1
H H11A 1.0001 0.0298 0.8805 0.069 Uiso calc R 1 1
C C12 1.08091(18) 0.0682(5) 0.9106(2) 0.0622(13) Uani d . 1 1
H H12 1.0882 -0.0041 0.9348 0.075 Uiso calc R 1 1
C C13 1.12305(18) 0.1515(6) 0.9075(2) 0.0615(13) Uani d . 1 1
C C14 1.11118(19) 0.2569(5) 0.8716(2) 0.0682(15) Uani d . 1 1
H H14 1.1394 0.3140 0.8685 0.082 Uiso calc R 1 1
C C15 1.05785(18) 0.2804(5) 0.83961(19) 0.0578(12) Uani d . 1 1
H H15 1.0507 0.3528 0.8155 0.069 Uiso calc R 1 1
C C16 1.18103(19) 0.1298(6) 0.9441(2) 0.0929(19) Uani d . 1 1
H H16A 1.2067 0.1826 0.9297 0.139 Uiso calc R 1 1
H H16B 1.1908 0.0394 0.9425 0.139 Uiso calc R 1 1
H H16C 1.1824 0.1537 0.9833 0.139 Uiso calc R 1 1
C C17 0.70300(17) 0.9248(4) 0.79355(18) 0.0465(11) Uani d . 1 1
C C18 0.72872(18) 0.8012(4) 0.80038(19) 0.0517(11) Uani d . 1 1
C C19 0.78091(19) 0.7856(5) 0.8342(2) 0.0606(13) Uani d . 1 1
H H19 0.7972 0.7033 0.8387 0.073 Uiso calc R 1 1
C C20 0.80911(18) 0.8915(5) 0.8614(2) 0.0577(13) Uani d . 1 1
C C21 0.78479(19) 1.0141(4) 0.8562(2) 0.0613(13) Uani d . 1 1
H H21 0.8037 1.0856 0.8753 0.074 Uiso calc R 1 1
C C22 0.73255(17) 1.0281(5) 0.8224(2) 0.0571(12) Uani d . 1 1
H H22 0.7163 1.1105 0.8187 0.069 Uiso calc R 1 1
C C23 0.8935(2) 0.9669(5) 0.9235(2) 0.0862(18) Uani d . 1 1
H H23A 0.9003 1.0306 0.8964 0.129 Uiso calc R 1 1
H H23B 0.9280 0.9325 0.9451 0.129 Uiso calc R 1 1
H H23C 0.8742 1.0074 0.9493 0.129 Uiso calc R 1 1
C C24 0.64784(17) 0.9434(4) 0.75882(19) 0.0512(12) Uani d . 1 1
H H24 0.6331 1.0273 0.7533 0.061 Uiso calc R 1 1
C C25 0.53174(18) 0.7693(4) 0.68643(19) 0.0489(11) Uani d . 1 1
C C26 0.47687(18) 0.8038(4) 0.65010(18) 0.0480(11) Uani d . 1 1
C C27 0.43139(19) 0.7321(5) 0.6551(2) 0.0593(13) Uani d . 1 1
H H27 0.4355 0.6644 0.6818 0.071 Uiso calc R 1 1
C C28 0.37977(19) 0.7599(5) 0.6207(2) 0.0659(14) Uani d . 1 1
H H28 0.3494 0.7110 0.6247 0.079 Uiso calc R 1 1
C C29 0.37244(19) 0.8584(5) 0.5806(2) 0.0605(13) Uani d . 1 1
C C30 0.4176(2) 0.9289(5) 0.5751(2) 0.0643(14) Uani d . 1 1
H H30 0.4136 0.9947 0.5475 0.077 Uiso calc R 1 1
C C31 0.4689(2) 0.9031(5) 0.6101(2) 0.0618(13) Uani d . 1 1
H H31 0.4989 0.9540 0.6066 0.074 Uiso calc R 1 1
C C32 0.3155(2) 0.8866(6) 0.5430(2) 0.0922(19) Uani d . 1 1
H H32A 0.3082 0.8288 0.5104 0.138 Uiso calc R 1 1
H H32B 0.3140 0.9755 0.5299 0.138 Uiso calc R 1 1
H H32C 0.2882 0.8735 0.5650 0.138 Uiso calc R 1 1
C C33 0.54701(16) 0.4341(4) 0.95954(18) 0.0438(11) Uani d . 1 1
C C34 0.55453(17) 0.3140(4) 0.9892(2) 0.0498(11) Uani d . 1 1
C C35 0.58775(17) 0.3055(4) 1.0436(2) 0.0573(12) Uani d . 1 1
H H35 0.5920 0.2254 1.0625 0.069 Uiso calc R 1 1
C C36 0.61482(18) 0.4123(4) 1.07044(19) 0.0499(11) Uani d . 1 1
C C37 0.60840(18) 0.5329(4) 1.04267(19) 0.0569(12) Uani d . 1 1
H H37 0.6269 0.6063 1.0606 0.068 Uiso calc R 1 1
C C38 0.57441(19) 0.5417(4) 0.9885(2) 0.0573(12) Uani d . 1 1
H H38 0.5694 0.6228 0.9705 0.069 Uiso calc R 1 1
C C39 0.51311(17) 0.4483(4) 0.90242(18) 0.0484(11) Uani d . 1 1
H H39 0.5074 0.5311 0.8860 0.058 Uiso calc R 1 1
C C40 0.44205(16) 0.2700(4) 0.78324(19) 0.0451(11) Uani d . 1 1
C C41 0.40733(16) 0.3021(4) 0.72540(19) 0.0458(11) Uani d . 1 1
C C42 0.40758(18) 0.2181(5) 0.6802(2) 0.0574(12) Uani d . 1 1
H H42 0.4310 0.1459 0.6860 0.069 Uiso calc R 1 1
C C43 0.3734(2) 0.2406(5) 0.6267(2) 0.0678(14) Uani d . 1 1
H H43 0.3739 0.1826 0.5968 0.081 Uiso calc R 1 1
C C44 0.3386(2) 0.3463(6) 0.6163(2) 0.0623(13) Uani d . 1 1
C C45 0.3381(2) 0.4285(5) 0.6614(2) 0.0661(14) Uani d . 1 1
H H45 0.3135 0.4983 0.6559 0.079 Uiso calc R 1 1
C C46 0.37298(18) 0.4103(4) 0.7145(2) 0.0567(12) Uani d . 1 1
H H46 0.3736 0.4713 0.7436 0.068 Uiso calc R 1 1
C C47 0.3009(2) 0.3688(7) 0.5577(2) 0.099(2) Uani d . 1 1
H H47A 0.3214 0.3578 0.5286 0.148 Uiso calc R 1 1
H H47B 0.2863 0.4559 0.5557 0.148 Uiso calc R 1 1
H H47C 0.2711 0.3070 0.5514 0.148 Uiso calc R 1 1
C C48 0.6785(2) 0.4992(5) 1.1522(2) 0.0756(15) Uani d . 1 1
H H48A 0.7000 0.5371 1.1279 0.113 Uiso calc R 1 1
H H48B 0.7027 0.4696 1.1874 0.113 Uiso calc R 1 1
H H48C 0.6535 0.5635 1.1609 0.113 Uiso calc R 1 1
C C49 1.05240(17) 0.5418(4) 0.96794(18) 0.0460(11) Uani d . 1 1
C C50 1.06956(18) 0.6555(4) 0.99853(18) 0.0486(11) Uani d . 1 1
C C51 1.10784(19) 0.6509(4) 1.05129(18) 0.0554(12) Uani d . 1 1
H H51 1.1189 0.7275 1.0718 0.066 Uiso calc R 1 1
C C52 1.12932(19) 0.5329(4) 1.07304(19) 0.0546(12) Uani d . 1 1
C C53 1.1133(2) 0.4190(4) 1.0437(2) 0.0634(14) Uani d . 1 1
H H53 1.1283 0.3394 1.0585 0.076 Uiso calc R 1 1
C C54 1.07462(19) 0.4243(4) 0.99216(19) 0.0600(13) Uani d . 1 1
H H54 1.0629 0.3468 0.9728 0.072 Uiso calc R 1 1
C C55 1.1878(2) 0.6325(5) 1.1558(2) 0.0731(15) Uani d . 1 1
H H55A 1.2062 0.6869 1.1333 0.110 Uiso calc R 1 1
H H55B 1.2134 0.6083 1.1910 0.110 Uiso calc R 1 1
H H55C 1.1574 0.6796 1.1646 0.110 Uiso calc R 1 1
C C56 1.01301(17) 0.5393(4) 0.91320(18) 0.0492(11) Uani d . 1 1
H H56 1.0010 0.4589 0.8967 0.059 Uiso calc R 1 1
C C57 0.94209(17) 0.7264(4) 0.79666(19) 0.0481(11) Uani d . 1 1
C C58 0.90607(16) 0.6916(4) 0.74035(19) 0.0455(11) Uani d . 1 1
C C59 0.86713(17) 0.5928(4) 0.73383(19) 0.0533(12) Uani d . 1 1
H H59 0.8633 0.5457 0.7660 0.064 Uiso calc R 1 1
C C60 0.83402(18) 0.5632(4) 0.6807(2) 0.0582(13) Uani d . 1 1
H H60 0.8074 0.4980 0.6775 0.070 Uiso calc R 1 1
C C61 0.83967(19) 0.6291(5) 0.6319(2) 0.0607(13) Uani d . 1 1
C C62 0.8788(2) 0.7253(5) 0.6380(2) 0.0679(14) Uani d . 1 1
H H62 0.8831 0.7709 0.6056 0.081 Uiso calc R 1 1
C C63 0.91227(17) 0.7563(5) 0.6915(2) 0.0561(12) Uani d . 1 1
H H63 0.9390 0.8210 0.6945 0.067 Uiso calc R 1 1
C C64 0.8032(2) 0.5978(6) 0.5733(2) 0.0919(19) Uani d . 1 1
H H64A 0.7713 0.6537 0.5660 0.138 Uiso calc R 1 1
H H64B 0.7916 0.5082 0.5725 0.138 Uiso calc R 1 1
H H64C 0.8235 0.6117 0.5443 0.138 Uiso calc R 1 1
H H4 0.5578(19) 0.9566(15) 0.699(2) 0.080 Uiso d D 1 1
H H5 0.4583(19) 0.4573(16) 0.8081(19) 0.080 Uiso d D 1 1
H H1 0.9400(18) 0.0397(19) 0.796(2) 0.080 Uiso d D 1 1
H H7 0.9532(19) 0.5417(17) 0.8220(19) 0.080 Uiso d D 1 1

loop_
_atom_site_aniso_label
_atom_site_aniso_U_11
_atom_site_aniso_U_22
_atom_site_aniso_U_33
_atom_site_aniso_U_12
_atom_site_aniso_U_13
_atom_site_aniso_U_23
N1 0.043(2) 0.034(2) 0.057(2) -0.0033(17) -0.0111(18) -0.0006(18)
N2 0.042(2) 0.042(2) 0.050(2) 0.0001(17) -0.0025(17) 0.0000(18)
N3 0.050(2) 0.037(2) 0.063(2) -0.0019(18) 0.0037(19) 0.0036(19)
N4 0.050(2) 0.039(2) 0.066(3) -0.0056(19) -0.002(2) 0.001(2)
N5 0.060(2) 0.038(2) 0.052(2) 0.0041(19) 0.001(2) 0.0029(19)
N6 0.047(2) 0.043(2) 0.048(2) 0.0000(17) -0.0017(18) -0.0030(18)
N7 0.060(2) 0.038(2) 0.051(2) -0.0037(19) -0.005(2) 0.0065(19)
N8 0.053(2) 0.043(2) 0.049(2) 0.0020(18) -0.0011(19) 0.0088(18)
O1 0.0408(18) 0.057(2) 0.092(3) -0.0017(16) -0.0155(17) -0.0038(18)
O2 0.059(2) 0.0347(17) 0.088(3) 0.0022(15) -0.0122(18) -0.0086(17)
O3 0.066(2) 0.0397(19) 0.068(2) 0.0004(16) -0.0092(17) -0.0013(16)
O4 0.081(2) 0.056(2) 0.059(2) -0.0042(18) -0.0145(19) 0.0089(17)
O5 0.076(2) 0.0407(19) 0.080(3) -0.0102(17) -0.011(2) 0.0017(17)
O6 0.070(2) 0.0338(18) 0.068(2) -0.0023(15) -0.0038(17) 0.0004(16)
O7 0.064(2) 0.064(2) 0.104(3) -0.0027(19) -0.016(2) 0.018(2)
O8 0.071(2) 0.0381(18) 0.094(3) -0.0002(16) -0.002(2) -0.0062(18)
O9 0.070(2) 0.0371(19) 0.070(2) -0.0054(16) 0.0027(17) -0.0003(16)
O10 0.099(3) 0.058(2) 0.050(2) 0.0105(19) -0.0189(19) 0.0015(17)
O11 0.092(3) 0.0378(19) 0.071(2) 0.0067(17) -0.0133(19) 0.0005(17)
O12 0.0564(19) 0.0374(19) 0.069(2) -0.0004(15) -0.0086(16) 0.0022(16)
C1 0.033(2) 0.050(3) 0.057(3) -0.002(2) -0.001(2) -0.002(2)
C2 0.044(3) 0.038(3) 0.061(3) 0.008(2) -0.003(2) -0.002(2)
C3 0.048(3) 0.032(2) 0.047(3) -0.004(2) 0.005(2) -0.007(2)
C4 0.038(2) 0.034(2) 0.045(3) -0.0002(19) 0.0034(19) -0.006(2)
C5 0.051(3) 0.037(3) 0.072(3) 0.003(2) 0.006(2) -0.005(2)
C6 0.053(3) 0.035(3) 0.070(3) -0.005(2) -0.005(2) -0.010(2)
C7 0.051(3) 0.073(4) 0.080(4) 0.012(3) -0.001(3) 0.000(3)
C8 0.048(3) 0.036(2) 0.053(3) 0.001(2) 0.005(2) -0.001(2)
C9 0.048(3) 0.040(3) 0.042(3) -0.001(2) -0.003(2) 0.000(2)
C10 0.042(2) 0.040(2) 0.047(3) -0.008(2) 0.003(2) -0.005(2)
C11 0.043(3) 0.049(3) 0.070(3) -0.010(2) -0.007(2) 0.004(3)
C12 0.055(3) 0.059(3) 0.061(3) -0.003(2) -0.011(2) 0.004(3)
C13 0.044(3) 0.085(4) 0.051(3) -0.002(3) 0.003(2) -0.011(3)
C14 0.050(3) 0.089(4) 0.066(4) -0.022(3) 0.017(3) -0.003(3)
C15 0.057(3) 0.063(3) 0.053(3) -0.012(3) 0.013(2) 0.003(2)
C16 0.053(3) 0.137(6) 0.080(4) 0.000(3) -0.001(3) 0.001(4)
C17 0.051(3) 0.031(2) 0.055(3) -0.003(2) 0.008(2) -0.001(2)
C18 0.058(3) 0.037(3) 0.058(3) -0.004(2) 0.010(2) 0.002(2)
C19 0.063(3) 0.044(3) 0.070(3) 0.009(2) 0.006(3) 0.011(3)
C20 0.047(3) 0.056(3) 0.063(3) 0.001(2) -0.002(2) 0.017(3)
C21 0.055(3) 0.042(3) 0.082(4) -0.013(2) 0.007(3) -0.005(3)
C22 0.047(3) 0.044(3) 0.077(3) 0.003(2) 0.007(3) -0.004(3)
C23 0.062(3) 0.086(4) 0.097(4) -0.018(3) -0.008(3) 0.010(4)
C24 0.051(3) 0.037(3) 0.063(3) 0.005(2) 0.009(2) 0.006(2)
C25 0.057(3) 0.039(3) 0.051(3) -0.008(2) 0.013(2) -0.010(2)
C26 0.055(3) 0.037(2) 0.050(3) -0.002(2) 0.010(2) -0.002(2)
C27 0.062(3) 0.060(3) 0.055(3) -0.009(3) 0.013(3) -0.003(2)
C28 0.052(3) 0.083(4) 0.064(3) -0.011(3) 0.016(3) -0.006(3)
C29 0.052(3) 0.073(4) 0.052(3) 0.001(3) 0.002(2) -0.009(3)
C30 0.067(3) 0.058(3) 0.060(3) 0.002(3) -0.001(3) 0.003(3)
C31 0.059(3) 0.053(3) 0.067(3) -0.014(2) 0.004(3) 0.002(3)
C32 0.061(3) 0.120(5) 0.082(4) 0.012(3) -0.011(3) -0.006(4)
C33 0.046(2) 0.036(3) 0.044(3) 0.0043(19) 0.000(2) -0.001(2)
C34 0.046(3) 0.033(2) 0.065(3) -0.004(2) 0.003(2) 0.000(2)
C35 0.055(3) 0.041(3) 0.066(3) 0.005(2) -0.004(3) 0.012(2)
C36 0.054(3) 0.041(3) 0.050(3) 0.004(2) 0.000(2) 0.003(2)
C37 0.065(3) 0.041(3) 0.056(3) -0.004(2) -0.004(2) -0.005(2)
C38 0.075(3) 0.033(3) 0.059(3) 0.004(2) 0.006(3) 0.009(2)
C39 0.056(3) 0.035(3) 0.053(3) 0.007(2) 0.011(2) 0.001(2)
C40 0.041(2) 0.032(3) 0.059(3) -0.004(2) 0.007(2) -0.002(2)
C41 0.040(2) 0.045(3) 0.050(3) -0.002(2) 0.005(2) 0.000(2)
C42 0.054(3) 0.057(3) 0.060(3) -0.004(2) 0.010(3) -0.009(3)
C43 0.076(4) 0.072(4) 0.056(3) -0.013(3) 0.015(3) -0.017(3)
C44 0.059(3) 0.078(4) 0.045(3) -0.017(3) 0.004(2) 0.005(3)
C45 0.063(3) 0.067(4) 0.062(3) 0.007(3) 0.001(3) 0.010(3)
C46 0.059(3) 0.048(3) 0.055(3) 0.005(2) -0.004(2) -0.004(2)
C47 0.091(4) 0.129(6) 0.068(4) -0.002(4) 0.002(3) 0.008(4)
C48 0.083(4) 0.071(4) 0.062(3) 0.000(3) -0.003(3) -0.003(3)
C49 0.054(3) 0.035(2) 0.045(3) 0.000(2) 0.005(2) 0.004(2)
C50 0.062(3) 0.034(3) 0.045(3) 0.002(2) 0.004(2) 0.002(2)
C51 0.076(3) 0.036(3) 0.047(3) 0.004(2) 0.001(3) -0.004(2)
C52 0.072(3) 0.043(3) 0.042(3) 0.006(2) 0.001(2) 0.001(2)
C53 0.088(4) 0.040(3) 0.052(3) 0.010(3) -0.005(3) 0.010(2)
C54 0.081(3) 0.040(3) 0.053(3) 0.001(2) 0.003(3) -0.002(2)
C55 0.080(4) 0.075(4) 0.052(3) 0.002(3) -0.011(3) -0.017(3)
C56 0.057(3) 0.039(3) 0.048(3) -0.007(2) 0.004(2) -0.001(2)
C57 0.043(2) 0.040(3) 0.057(3) 0.001(2) 0.004(2) 0.011(2)
C58 0.039(2) 0.039(2) 0.055(3) 0.004(2) 0.004(2) 0.006(2)
C59 0.053(3) 0.047(3) 0.053(3) -0.001(2) -0.001(2) 0.011(2)
C60 0.053(3) 0.040(3) 0.072(4) -0.004(2) -0.005(3) -0.002(3)
C61 0.055(3) 0.070(3) 0.051(3) 0.012(3) 0.001(2) -0.004(3)
C62 0.059(3) 0.089(4) 0.052(3) 0.004(3) 0.005(3) 0.019(3)
C63 0.045(3) 0.061(3) 0.063(3) 0.000(2) 0.015(2) 0.010(3)
C64 0.082(4) 0.124(5) 0.057(4) -0.001(4) -0.009(3) -0.003(3)

loop_
_atom_type_symbol
_atom_type_description
_atom_type_scat_dispersion_real
_atom_type_scat_dispersion_imag
_atom_type_scat_source
C C 0.0033 0.0016 'International Tables Vol C Tables 4.2.6.8 and 6.1.1.4'
H H 0.0000 0.0000 'International Tables Vol C Tables 4.2.6.8 and 6.1.1.4'
N N 0.0061 0.0033 'International Tables Vol C Tables 4.2.6.8 and 6.1.1.4'
O O 0.0106 0.0060 'International Tables Vol C Tables 4.2.6.8 and 6.1.1.4'

loop_
_geom_angle_atom_site_label_1
_geom_angle_atom_site_label_2
_geom_angle_atom_site_label_3
_geom_angle
C9 N1 N2 121.2(3)
C9 N1 H1 122(3)
N2 N1 H1 117(3)
C8 N2 N1 115.6(3)
C24 N3 N4 117.5(4)
C25 N4 N3 118.5(4)
C25 N4 H4 127(3)
N3 N4 H4 115(3)
C40 N5 N6 118.7(4)
C40 N5 H5 126(3)
N6 N5 H5 114(3)
C39 N6 N5 116.7(4)
C57 N7 N8 121.1(4)
C57 N7 H7 124(3)
N8 N7 H7 114(3)
C56 N8 N7 115.5(4)
C1 O1 C7 118.2(4)
C3 O2 H2 109.5
C36 O4 C48 118.6(4)
C34 O5 H5A 109.5
C20 O7 C23 119.8(4)
C18 O8 H8 109.5
C52 O10 C55 118.6(4)
C50 O11 H11 109.5
C2 C1 O1 124.3(4)
C2 C1 C6 121.1(4)
O1 C1 C6 114.6(4)
C1 C2 C3 119.5(4)
C1 C2 H2A 120.3
C3 C2 H2A 120.3
O2 C3 C2 117.8(4)
O2 C3 C4 121.1(3)
C2 C3 C4 121.1(4)
C5 C4 C3 117.4(4)
C5 C4 C8 119.2(4)
C3 C4 C8 123.4(4)
C6 C5 C4 122.0(4)
C6 C5 H5B 119.0
C4 C5 H5B 119.0
C5 C6 C1 118.9(4)
C5 C6 H6 120.6
C1 C6 H6 120.6
O1 C7 H7A 109.5
O1 C7 H7B 109.5
H7A C7 H7B 109.5
O1 C7 H7C 109.5
H7A C7 H7C 109.5
H7B C7 H7C 109.5
N2 C8 C4 122.7(4)
N2 C8 H8A 118.7
C4 C8 H8A 118.7
O3 C9 N1 122.0(4)
O3 C9 C10 122.3(4)
N1 C9 C10 115.7(4)
C15 C10 C11 118.1(4)
C15 C10 C9 119.6(4)
C11 C10 C9 122.3(4)
C10 C11 C12 120.7(4)
C10 C11 H11A 119.6
C12 C11 H11A 119.6
C13 C12 C11 121.3(5)
C13 C12 H12 119.4
C11 C12 H12 119.4
C12 C13 C14 118.1(4)
C12 C13 C16 121.0(5)
C14 C13 C16 120.8(5)
C13 C14 C15 121.3(5)
C13 C14 H14 119.4
C15 C14 H14 119.4
C10 C15 C14 120.5(5)
C10 C15 H15 119.8
C14 C15 H15 119.8
C13 C16 H16A 109.5
C13 C16 H16B 109.5
H16A C16 H16B 109.5
C13 C16 H16C 109.5
H16A C16 H16C 109.5
H16B C16 H16C 109.5
C22 C17 C18 117.2(4)
C22 C17 C24 120.7(4)
C18 C17 C24 122.1(4)
O8 C18 C19 118.1(4)
O8 C18 C17 120.9(4)
C19 C18 C17 121.0(4)
C18 C19 C20 119.7(4)
C18 C19 H19 120.1
C20 C19 H19 120.1
C19 C20 O7 115.2(4)
C19 C20 C21 120.7(4)
O7 C20 C21 124.0(5)
C22 C21 C20 118.8(4)
C22 C21 H21 120.6
C20 C21 H21 120.6
C21 C22 C17 122.5(4)
C21 C22 H22 118.8
C17 C22 H22 118.8
O7 C23 H23A 109.5
O7 C23 H23B 109.5
H23A C23 H23B 109.5
O7 C23 H23C 109.5
H23A C23 H23C 109.5
H23B C23 H23C 109.5
N3 C24 C17 120.7(4)
N3 C24 H24 119.7
C17 C24 H24 119.7
O9 C25 N4 122.0(4)
O9 C25 C26 122.8(4)
N4 C25 C26 115.2(4)
C31 C26 C27 117.8(4)
C31 C26 C25 123.1(4)
C27 C26 C25 119.1(4)
C26 C27 C28 120.4(5)
C26 C27 H27 119.8
C28 C27 H27 119.8
C29 C28 C27 121.2(5)
C29 C28 H28 119.4
C27 C28 H28 119.4
C30 C29 C28 118.6(4)
C30 C29 C32 121.1(5)
C28 C29 C32 120.3(5)
C29 C30 C31 120.4(5)
C29 C30 H30 119.8
C31 C30 H30 119.8
C30 C31 C26 121.6(5)
C30 C31 H31 119.2
C26 C31 H31 119.2
C29 C32 H32A 109.5
C29 C32 H32B 109.5
H32A C32 H32B 109.5
C29 C32 H32C 109.5
H32A C32 H32C 109.5
H32B C32 H32C 109.5
C38 C33 C34 116.7(4)
C38 C33 C39 120.2(4)
C34 C33 C39 123.1(4)
O5 C34 C35 118.9(4)
O5 C34 C33 120.3(4)
C35 C34 C33 120.8(4)
C36 C35 C34 121.1(4)
C36 C35 H35 119.5
C34 C35 H35 119.5
O4 C36 C35 116.6(4)
O4 C36 C37 123.4(4)
C35 C36 C37 119.9(4)
C38 C37 C36 118.9(4)
C38 C37 H37 120.6
C36 C37 H37 120.6
C37 C38 C33 122.6(4)
C37 C38 H38 118.7
C33 C38 H38 118.7
N6 C39 C33 121.2(4)
N6 C39 H39 119.4
C33 C39 H39 119.4
O6 C40 N5 121.5(4)
O6 C40 C41 122.6(4)
N5 C40 C41 115.9(4)
C42 C41 C46 117.9(4)
C42 C41 C40 118.7(4)
C46 C41 C40 123.4(4)
C43 C42 C41 120.3(5)
C43 C42 H42 119.8
C41 C42 H42 119.8
C44 C43 C42 121.6(5)
C44 C43 H43 119.2
C42 C43 H43 119.2
C45 C44 C43 117.8(5)
C45 C44 C47 121.1(5)
C43 C44 C47 121.0(5)
C44 C45 C46 121.5(5)
C44 C45 H45 119.2
C46 C45 H45 119.2
C45 C46 C41 120.7(5)
C45 C46 H46 119.7
C41 C46 H46 119.7
C44 C47 H47A 109.5
C44 C47 H47B 109.5
H47A C47 H47B 109.5
C44 C47 H47C 109.5
H47A C47 H47C 109.5
H47B C47 H47C 109.5
O4 C48 H48A 109.5
O4 C48 H48B 109.5
H48A C48 H48B 109.5
O4 C48 H48C 109.5
H48A C48 H48C 109.5
H48B C48 H48C 109.5
C50 C49 C54 117.7(4)
C50 C49 C56 123.6(4)
C54 C49 C56 118.8(4)
O11 C50 C49 120.5(4)
O11 C50 C51 118.9(4)
C49 C50 C51 120.6(4)
C52 C51 C50 119.7(4)
C52 C51 H51 120.2
C50 C51 H51 120.2
O10 C52 C53 115.3(4)
O10 C52 C51 123.6(4)
C53 C52 C51 121.0(4)
C52 C53 C54 118.8(4)
C52 C53 H53 120.6
C54 C53 H53 120.6
C53 C54 C49 122.2(4)
C53 C54 H54 118.9
C49 C54 H54 118.9
O10 C55 H55A 109.5
O10 C55 H55B 109.5
H55A C55 H55B 109.5
O10 C55 H55C 109.5
H55A C55 H55C 109.5
H55B C55 H55C 109.5
N8 C56 C49 122.3(4)
N8 C56 H56 118.9
C49 C56 H56 118.9
O12 C57 N7 122.3(4)
O12 C57 C58 122.6(4)
N7 C57 C58 115.0(4)
C63 C58 C59 118.0(4)
C63 C58 C57 119.3(4)
C59 C58 C57 122.6(4)
C60 C59 C58 121.1(4)
C60 C59 H59 119.4
C58 C59 H59 119.4
C59 C60 C61 120.8(4)
C59 C60 H60 119.6
C61 C60 H60 119.6
C62 C61 C60 118.3(4)
C62 C61 C64 120.5(5)
C60 C61 C64 121.2(5)
C61 C62 C63 121.3(5)
C61 C62 H62 119.3
C63 C62 H62 119.3
C58 C63 C62 120.4(4)
C58 C63 H63 119.8
C62 C63 H63 119.8
C61 C64 H64A 109.5
C61 C64 H64B 109.5
H64A C64 H64B 109.5
C61 C64 H64C 109.5
H64A C64 H64C 109.5
H64B C64 H64C 109.5

loop_
_geom_bond_atom_site_label_1
_geom_bond_atom_site_label_2
_geom_bond_distance
N1 C9 1.345(5)
N1 N2 1.380(4)
N1 H1 0.897(10)
N2 C8 1.283(5)
N3 C24 1.271(5)
N3 N4 1.377(5)
N4 C25 1.355(5)
N4 H4 0.897(10)
N5 C40 1.357(5)
N5 N6 1.378(5)
N5 H5 0.894(10)
N6 C39 1.275(5)
N7 C57 1.340(5)
N7 N8 1.387(5)
N7 H7 0.896(10)
N8 C56 1.282(5)
O1 C1 1.364(5)
O1 C7 1.407(5)
O2 C3 1.368(4)
O2 H2 0.8200
O3 C9 1.233(5)
O4 C36 1.360(5)
O4 C48 1.403(5)
O5 C34 1.354(5)
O5 H5A 0.8200
O6 C40 1.222(5)
O7 C20 1.372(5)
O7 C23 1.394(6)
O8 C18 1.357(5)
O8 H8 0.8200
O9 C25 1.229(5)
O10 C52 1.369(5)
O10 C55 1.406(5)
O11 C50 1.365(5)
O11 H11 0.8200
O12 C57 1.235(5)
C1 C2 1.362(6)
C1 C6 1.378(6)
C2 C3 1.385(5)
C2 H2A 0.9300
C3 C4 1.391(5)
C4 C5 1.384(5)
C4 C8 1.428(5)
C5 C6 1.374(5)
C5 H5B 0.9300
C6 H6 0.9300
C7 H7A 0.9600
C7 H7B 0.9600
C7 H7C 0.9600
C8 H8A 0.9300
C9 C10 1.480(5)
C10 C15 1.374(5)
C10 C11 1.378(6)
C11 C12 1.378(6)
C11 H11A 0.9300
C12 C13 1.366(6)
C12 H12 0.9300
C13 C14 1.367(7)
C13 C16 1.516(6)
C14 C15 1.386(6)
C14 H14 0.9300
C15 H15 0.9300
C16 H16A 0.9600
C16 H16B 0.9600
C16 H16C 0.9600
C17 C22 1.376(6)
C17 C18 1.409(6)
C17 C24 1.438(6)
C18 C19 1.366(6)
C19 C20 1.369(6)
C19 H19 0.9300
C20 C21 1.386(6)
C21 C22 1.365(6)
C21 H21 0.9300
C22 H22 0.9300
C23 H23A 0.9600
C23 H23B 0.9600
C23 H23C 0.9600
C24 H24 0.9300
C25 C26 1.477(6)
C26 C31 1.376(6)
C26 C27 1.377(6)
C27 C28 1.381(6)
C27 H27 0.9300
C28 C29 1.371(6)
C28 H28 0.9300
C29 C30 1.368(6)
C29 C32 1.514(6)
C30 C31 1.375(6)
C30 H30 0.9300
C31 H31 0.9300
C32 H32A 0.9600
C32 H32B 0.9600
C32 H32C 0.9600
C33 C38 1.390(6)
C33 C34 1.409(5)
C33 C39 1.431(5)
C34 C35 1.365(6)
C35 C36 1.363(6)
C35 H35 0.9300
C36 C37 1.392(6)
C37 C38 1.369(6)
C37 H37 0.9300
C38 H38 0.9300
C39 H39 0.9300
C40 C41 1.482(6)
C41 C42 1.380(6)
C41 C46 1.386(6)
C42 C43 1.377(6)
C42 H42 0.9300
C43 C44 1.370(7)
C43 H43 0.9300
C44 C45 1.368(7)
C44 C47 1.507(6)
C45 C46 1.368(6)
C45 H45 0.9300
C46 H46 0.9300
C47 H47A 0.9600
C47 H47B 0.9600
C47 H47C 0.9600
C48 H48A 0.9600
C48 H48B 0.9600
C48 H48C 0.9600
C49 C50 1.386(5)
C49 C54 1.391(6)
C49 C56 1.436(5)
C50 C51 1.388(5)
C51 C52 1.372(6)
C51 H51 0.9300
C52 C53 1.370(6)
C53 C54 1.371(6)
C53 H53 0.9300
C54 H54 0.9300
C55 H55A 0.9600
C55 H55B 0.9600
C55 H55C 0.9600
C56 H56 0.9300
C57 C58 1.472(6)
C58 C63 1.380(6)
C58 C59 1.383(6)
C59 C60 1.373(6)
C59 H59 0.9300
C60 C61 1.381(6)
C60 H60 0.9300
C61 C62 1.369(7)
C61 C64 1.510(6)
C62 C63 1.385(6)
C62 H62 0.9300
C63 H63 0.9300
C64 H64A 0.9600
C64 H64B 0.9600
C64 H64C 0.9600

loop_
_geom_hbond_atom_site_label_D
_geom_hbond_atom_site_label_H
_geom_hbond_atom_site_label_A
_geom_hbond_site_symmetry_A
_geom_hbond_distance_DH
_geom_hbond_distance_HA
_geom_hbond_distance_DA
_geom_hbond_angle_DHA
O2 H2 N2 . 0.82 1.93 2.649(4) 146
O5 H5A N6 . 0.82 1.88 2.606(5) 147
O8 H8 N3 . 0.82 1.85 2.580(4) 147
O11 H11 N8 . 0.82 1.92 2.638(5) 146
N4 H4 O6 2_666 0.897(10) 2.077(14) 2.965(5) 171(4)
N5 H5 O9 2_656 0.894(10) 2.048(14) 2.932(5) 170(4)
N1 H1 O12 1_545 0.897(10) 2.098(14) 2.984(4) 169(4)
N7 H7 O3 . 0.896(10) 2.143(12) 3.039(5) 178(4)
C6 H6 O4 4_555 0.93 2.56 3.452(5) 160(4)
C24 H24 O6 2_666 0.93 2.58 3.374(5) 143(4)
C35 H35 O1 4_556 0.93 2.56 3.436(5) 157(4)
C39 H39 O9 2_656 0.93 2.52 3.319(5) 144(4)
C19 H19 O10 3_767 0.93 2.52 3.429(5) 164(4)
C53 H53 O7 3_767 0.93 2.37 3.266(5) 161(4)

loop_
_cod_related_entry_id
_cod_related_entry_database
_cod_related_entry_code
1 ChemSpider 30657477
